data_2222321
loop_
_publ_author_name
'Li, Piyong'
'Li, Dacheng'
'Shi, Xuefeng'

_publ_section_title '[5-Chloro-2-hydroxy-<i>N</i>'-(2-oxidobenzylidene)benzohydrazidato]pyridinecopper(II)'
_journal_coeditor_code HB2989
_journal_issue 7
_journal_name_full 'Acta Crystallographica Section E'
_journal_page_first m738
_journal_paper_doi 10.1107/S1600536809020546
_journal_volume 65
_journal_year 2009
_chemical_formula_iupac '[Cu (C14 H9 Cl N2 O3) (C5 H5 N)]'
_chemical_formula_moiety 'C19 H14 Cl Cu N3 O3'
_chemical_formula_sum 'C19 H14 Cl Cu N3 O3'
_chemical_formula_weight 431.32
_chemical_name_systematic
;
[5-Chloro-2-hydroxy-<i>N</i>'-(2-
oxidobenzylidene)benzohydrazidato]pyridinecopper(II)
;
_space_group_IT_number 9
_symmetry_cell_setting monoclinic
_symmetry_space_group_name_Hall 'C -2yc'
_symmetry_space_group_name_H-M 'C 1 c 1'
_atom_sites_solution_hydrogens geom
_atom_sites_solution_primary direct
_atom_sites_solution_secondary difmap
_audit_creation_method SHELXL-97
_cell_angle_alpha 90.00
_cell_angle_beta 120.809(2)
_cell_angle_gamma 90.00
_cell_formula_units_Z 4
_cell_length_a 23.586(2)
_cell_length_b 4.8268(6)
_cell_length_c 17.88540(18)
_cell_measurement_reflns_used 1781
_cell_measurement_temperature 298(2)
_cell_measurement_theta_max 23.70
_cell_measurement_theta_min 2.652
_cell_volume 1748.8(3)
_computing_cell_refinement 'SAINT (Siemens, 1996)'
_computing_data_collection 'SMART (Siemens, 1996)'
_computing_data_reduction 'SAINT (Siemens, 1996)'
_computing_molecular_graphics 'SHELXTL (Sheldrick, 2008)'
_computing_publication_material 'SHELXTL (Sheldrick, 2008)'
_computing_structure_refinement 'SHELXL97 (Sheldrick, 2008)'
_computing_structure_solution 'SHELXS97 (Sheldrick, 2008)'
_diffrn_ambient_temperature 298(2)
_diffrn_measured_fraction_theta_full 0.998
_diffrn_measured_fraction_theta_max 0.998
_diffrn_measurement_device_type 'Siemens SMART CCD'
_diffrn_measurement_method \w
_diffrn_radiation_monochromator graphite
_diffrn_radiation_source 'fine-focus sealed tube'
_diffrn_radiation_type MoK\a
_diffrn_radiation_wavelength 0.71073
_diffrn_reflns_av_R_equivalents 0.0205
_diffrn_reflns_av_sigmaI/netI 0.0427
_diffrn_reflns_limit_h_max 25
_diffrn_reflns_limit_h_min -28
_diffrn_reflns_limit_k_max 5
_diffrn_reflns_limit_k_min -5
_diffrn_reflns_limit_l_max 21
_diffrn_reflns_limit_l_min -17
_diffrn_reflns_number 4087
_diffrn_reflns_theta_full 25.02
_diffrn_reflns_theta_max 25.02
_diffrn_reflns_theta_min 2.01
_exptl_absorpt_coefficient_mu 1.428
_exptl_absorpt_correction_T_max 0.793
_exptl_absorpt_correction_T_min 0.606
_exptl_absorpt_correction_type multi-scan
_exptl_absorpt_process_details '(SADABS; Siemens, 1996)'
_exptl_crystal_colour green
_exptl_crystal_density_diffrn 1.638
_exptl_crystal_density_method 'not measured'
_exptl_crystal_description block
_exptl_crystal_F_000 876
_exptl_crystal_size_max 0.39
_exptl_crystal_size_mid 0.28
_exptl_crystal_size_min 0.17
_refine_diff_density_max 0.365
_refine_diff_density_min -0.187
_refine_ls_abs_structure_details 'Flack (1983), 725 Friedel pairs'
_refine_ls_abs_structure_Flack 0.50(2)
_refine_ls_extinction_method none
_refine_ls_goodness_of_fit_ref 1.000
_refine_ls_hydrogen_treatment constr
_refine_ls_matrix_type full
_refine_ls_number_parameters 244
_refine_ls_number_reflns 2273
_refine_ls_number_restraints 2
_refine_ls_restrained_S_all 0.999
_refine_ls_R_factor_all 0.0525
_refine_ls_R_factor_gt 0.0402
_refine_ls_shift/su_max 0.000
_refine_ls_shift/su_mean 0.000
_refine_ls_structure_factor_coef Fsqd
_refine_ls_weighting_details 'calc w=1/[\s^2^(Fo^2^)+(0.0729P)^2^+0.8658P] where P=(Fo^2^+2Fc^2^)/3'
_refine_ls_weighting_scheme calc
_refine_ls_wR_factor_gt 0.1065
_refine_ls_wR_factor_ref 0.1163
_reflns_number_gt 1849
_reflns_number_total 2273
_reflns_threshold_expression I>2\s(I)
_cod_data_source_file hb2989.cif
_cod_data_source_block I
_cod_original_sg_symbol_H-M 'C c'
_cod_database_code 2222321
_cod_database_fobs_code 2222321

loop_
_symmetry_equiv_pos_as_xyz
'x, y, z'
'x, -y, z+1/2'
'x+1/2, y+1/2, z'
'x+1/2, -y+1/2, z+1/2'

loop_
_atom_site_type_symbol
_atom_site_label
_atom_site_fract_x
_atom_site_fract_y
_atom_site_fract_z
_atom_site_U_iso_or_equiv
_atom_site_adp_type
_atom_site_calc_flag
_atom_site_refinement_flags
_atom_site_occupancy
_atom_site_disorder_assembly
_atom_site_disorder_group
Cu Cu1 0.18179(4) 0.48947(15) 0.25227(4) 0.0455(2) Uani d . 1 . .
Cl Cl1 0.00840(11) 1.5179(4) -0.07019(13) 0.0697(5) Uani d . 1 . .
N N1 0.0517(3) 0.6161(12) 0.2113(3) 0.0462(13) Uani d . 1 . .
N N2 0.1052(3) 0.4396(12) 0.2649(4) 0.0452(14) Uani d . 1 . .
N N3 0.2566(3) 0.5850(12) 0.2378(4) 0.0487(13) Uani d . 1 . .
O O1 0.1235(2) 0.7588(9) 0.1676(3) 0.0519(11) Uani d . 1 . .
O O2 -0.0618(2) 0.8534(11) 0.1447(4) 0.0721(14) Uani d . 1 . .
H H2 -0.0319 0.7470 0.1764 0.108 Uiso calc R 1 . .
O O3 0.2275(2) 0.1945(8) 0.3304(3) 0.0509(11) Uani d . 1 . .
C C1 0.0675(3) 0.7694(13) 0.1643(4) 0.0468(15) Uani d . 1 . .
C C2 0.0182(3) 0.9709(11) 0.1036(4) 0.0438(14) Uani d . 1 . .
C C3 -0.0435(4) 1.0041(13) 0.0969(5) 0.0545(17) Uani d . 1 . .
C C4 -0.0874(3) 1.1994(15) 0.0388(5) 0.064(2) Uani d . 1 . .
H H4 -0.1282 1.2236 0.0343 0.076 Uiso calc R 1 . .
C C5 -0.0718(3) 1.3556(16) -0.0116(5) 0.0611(19) Uani d . 1 . .
H H5 -0.1020 1.4840 -0.0503 0.073 Uiso calc R 1 . .
C C6 -0.0118(3) 1.3239(12) -0.0053(4) 0.0502(15) Uani d . 1 . .
C C7 0.0333(3) 1.1330(13) 0.0522(4) 0.0478(15) Uani d . 1 . .
H H7 0.0740 1.1134 0.0564 0.057 Uiso calc R 1 . .
C C8 0.0986(3) 0.2719(14) 0.3155(4) 0.0494(16) Uani d . 1 . .
H H8 0.0590 0.2752 0.3150 0.059 Uiso calc R 1 . .
C C9 0.1478(3) 0.0818(12) 0.3722(4) 0.0450(15) Uani d . 1 . .
C C10 0.2086(3) 0.0513(12) 0.3749(4) 0.0460(15) Uani d . 1 . .
C C11 0.2519(3) -0.1564(13) 0.4325(5) 0.0539(16) Uani d . 1 . .
H H11 0.2920 -0.1860 0.4357 0.065 Uiso calc R 1 . .
C C12 0.2365(3) -0.3133(13) 0.4832(4) 0.0576(17) Uani d . 1 . .
H H12 0.2661 -0.4472 0.5197 0.069 Uiso calc R 1 . .
C C13 0.1771(4) -0.2753(13) 0.4808(4) 0.0579(19) Uani d . 1 . .
H H13 0.1671 -0.3797 0.5162 0.069 Uiso calc R 1 . .
C C14 0.1341(4) -0.0825(14) 0.4255(5) 0.0540(16) Uani d . 1 . .
H H14 0.0940 -0.0587 0.4230 0.065 Uiso calc R 1 . .
C C15 0.2503(4) 0.7717(17) 0.1806(5) 0.069(2) Uani d . 1 . .
H H15 0.2091 0.8520 0.1452 0.083 Uiso calc R 1 . .
C C16 0.3020(4) 0.8541(18) 0.1705(6) 0.076(2) Uani d . 1 . .
H H16 0.2958 0.9905 0.1302 0.092 Uiso calc R 1 . .
C C17 0.3626(3) 0.7324(16) 0.2205(5) 0.0635(18) Uani d . 1 . .
H H17 0.3981 0.7803 0.2143 0.076 Uiso calc R 1 . .
C C18 0.3687(4) 0.5405(17) 0.2790(6) 0.080(3) Uani d . 1 . .
H H18 0.4090 0.4535 0.3143 0.095 Uiso calc R 1 . .
C C19 0.3141(4) 0.4733(15) 0.2863(6) 0.068(2) Uani d . 1 . .
H H19 0.3193 0.3431 0.3277 0.082 Uiso calc R 1 . .

loop_
_atom_site_aniso_label
_atom_site_aniso_U_11
_atom_site_aniso_U_22
_atom_site_aniso_U_33
_atom_site_aniso_U_12
_atom_site_aniso_U_13
_atom_site_aniso_U_23
Cu1 0.0378(3) 0.0493(4) 0.0461(4) 0.0027(3) 0.0192(3) -0.0002(4)
Cl1 0.0771(12) 0.0676(12) 0.0674(12) 0.0189(9) 0.0392(10) 0.0148(9)
N1 0.039(3) 0.044(3) 0.046(3) 0.012(3) 0.015(3) 0.000(3)
N2 0.036(3) 0.052(3) 0.038(3) 0.000(3) 0.012(3) -0.010(3)
N3 0.045(3) 0.051(3) 0.053(4) 0.002(3) 0.027(3) 0.002(3)
O1 0.041(2) 0.061(3) 0.053(3) 0.007(2) 0.024(2) 0.008(2)
O2 0.060(3) 0.079(3) 0.090(4) 0.019(3) 0.048(3) 0.013(3)
O3 0.045(2) 0.046(2) 0.060(3) 0.007(2) 0.026(2) 0.005(2)
C1 0.041(3) 0.045(3) 0.044(4) 0.002(3) 0.013(3) -0.010(3)
C2 0.040(3) 0.044(3) 0.044(3) 0.004(3) 0.019(3) -0.011(3)
C3 0.047(4) 0.057(4) 0.061(4) 0.005(3) 0.028(3) -0.004(3)
C4 0.046(3) 0.068(5) 0.072(5) 0.013(3) 0.027(4) -0.006(4)
C5 0.049(4) 0.062(4) 0.057(5) 0.020(4) 0.016(3) -0.003(4)
C6 0.054(4) 0.045(4) 0.043(4) 0.006(3) 0.019(3) -0.006(3)
C7 0.041(3) 0.049(4) 0.049(4) 0.005(3) 0.019(3) -0.012(3)
C8 0.045(3) 0.054(4) 0.054(4) -0.004(3) 0.030(3) -0.009(3)
C9 0.053(3) 0.035(3) 0.048(4) -0.003(3) 0.026(3) -0.010(3)
C10 0.048(3) 0.038(3) 0.048(4) -0.006(3) 0.021(3) -0.010(3)
C11 0.054(4) 0.040(3) 0.065(4) -0.005(3) 0.028(3) -0.006(3)
C12 0.060(4) 0.043(4) 0.057(4) 0.003(3) 0.021(3) -0.001(3)
C13 0.069(4) 0.053(4) 0.050(5) -0.013(4) 0.028(4) -0.005(3)
C14 0.060(4) 0.051(4) 0.053(4) -0.003(3) 0.031(3) -0.003(3)
C15 0.050(4) 0.083(5) 0.067(5) 0.015(4) 0.024(4) 0.017(4)
C16 0.078(5) 0.083(5) 0.084(6) 0.018(5) 0.053(5) 0.031(5)
C17 0.052(4) 0.081(5) 0.062(4) -0.001(4) 0.031(3) 0.000(4)
C18 0.047(4) 0.095(6) 0.092(6) 0.009(4) 0.033(4) 0.033(5)
C19 0.049(4) 0.074(6) 0.072(6) 0.002(3) 0.024(4) 0.023(4)

loop_
_atom_type_symbol
_atom_type_description
_atom_type_scat_dispersion_real
_atom_type_scat_dispersion_imag
_atom_type_scat_source
C C 0.0033 0.0016 'International Tables Vol C Tables 4.2.6.8 and 6.1.1.4'
H H 0.0000 0.0000 'International Tables Vol C Tables 4.2.6.8 and 6.1.1.4'
O O 0.0106 0.0060 'International Tables Vol C Tables 4.2.6.8 and 6.1.1.4'
N N 0.0061 0.0033 'International Tables Vol C Tables 4.2.6.8 and 6.1.1.4'
Cl Cl 0.1484 0.1585 'International Tables Vol C Tables 4.2.6.8 and 6.1.1.4'
Cu Cu 0.3201 1.2651 'International Tables Vol C Tables 4.2.6.8 and 6.1.1.4'

loop_
_geom_angle_atom_site_label_1
_geom_angle_atom_site_label_2
_geom_angle_atom_site_label_3
_geom_angle_site_symmetry_1
_geom_angle_site_symmetry_3
_geom_angle
_geom_angle_publ_flag
O3 Cu1 O1 . . 171.5(2) n
O3 Cu1 N2 . . 91.9(2) n
O1 Cu1 N2 . . 81.0(2) n
O3 Cu1 N3 . . 93.6(2) n
O1 Cu1 N3 . . 93.7(2) n
N2 Cu1 N3 . . 173.5(3) n
C1 N1 N2 . . 109.1(5) ?
C8 N2 N1 . . 118.0(6) ?
C8 N2 Cu1 . . 128.0(5) ?
N1 N2 Cu1 . . 114.0(4) ?
C19 N3 C15 . . 118.0(7) ?
C19 N3 Cu1 . . 121.1(6) ?
C15 N3 Cu1 . . 120.8(5) ?
C1 O1 Cu1 . . 111.3(4) ?
C3 O2 H2 . . 109.5 ?
C10 O3 Cu1 . . 127.5(4) ?
O1 C1 N1 . . 124.6(5) ?
O1 C1 C2 . . 117.5(6) ?
N1 C1 C2 . . 117.9(5) ?
C7 C2 C3 . . 119.1(6) ?
C7 C2 C1 . . 119.0(6) ?
C3 C2 C1 . . 121.9(6) ?
O2 C3 C4 . . 118.6(7) ?
O2 C3 C2 . . 122.5(6) ?
C4 C3 C2 . . 118.9(7) ?
C5 C4 C3 . . 121.2(7) ?
C5 C4 H4 . . 119.4 ?
C3 C4 H4 . . 119.4 ?
C4 C5 C6 . . 120.1(6) ?
C4 C5 H5 . . 120.0 ?
C6 C5 H5 . . 120.0 ?
C5 C6 C7 . . 120.3(7) ?
C5 C6 Cl1 . . 120.7(5) ?
C7 C6 Cl1 . . 119.0(5) ?
C6 C7 C2 . . 120.5(6) ?
C6 C7 H7 . . 119.8 ?
C2 C7 H7 . . 119.8 ?
N2 C8 C9 . . 124.1(6) ?
N2 C8 H8 . . 117.9 ?
C9 C8 H8 . . 117.9 ?
C14 C9 C10 . . 120.1(6) ?
C14 C9 C8 . . 117.5(6) ?
C10 C9 C8 . . 122.4(6) ?
O3 C10 C9 . . 125.8(6) ?
O3 C10 C11 . . 118.4(6) ?
C9 C10 C11 . . 115.8(6) ?
C12 C11 C10 . . 122.4(7) ?
C12 C11 H11 . . 118.8 ?
C10 C11 H11 . . 118.8 ?
C11 C12 C13 . . 120.8(6) ?
C11 C12 H12 . . 119.6 ?
C13 C12 H12 . . 119.6 ?
C14 C13 C12 . . 118.5(6) ?
C14 C13 H13 . . 120.7 ?
C12 C13 H13 . . 120.7 ?
C13 C14 C9 . . 122.4(7) ?
C13 C14 H14 . . 118.8 ?
C9 C14 H14 . . 118.8 ?
N3 C15 C16 . . 123.0(7) ?
N3 C15 H15 . . 118.5 ?
C16 C15 H15 . . 118.5 ?
C17 C16 C15 . . 119.1(7) ?
C17 C16 H16 . . 120.4 ?
C15 C16 H16 . . 120.4 ?
C18 C17 C16 . . 117.6(7) ?
C18 C17 H17 . . 121.2 ?
C16 C17 H17 . . 121.2 ?
C17 C18 C19 . . 119.6(7) ?
C17 C18 H18 . . 120.2 ?
C19 C18 H18 . . 120.2 ?
N3 C19 C18 . . 122.7(8) ?
N3 C19 H19 . . 118.7 ?
C18 C19 H19 . . 118.7 ?

loop_
_geom_bond_atom_site_label_1
_geom_bond_atom_site_label_2
_geom_bond_site_symmetry_2
_geom_bond_distance
_geom_bond_publ_flag
Cu1 O3 . 1.897(4) y
Cu1 O1 . 1.934(4) y
Cu1 N2 . 1.945(6) y
Cu1 N3 . 1.965(6) y
Cl1 C6 . 1.737(7) n
N1 C1 . 1.310(9) ?
N1 N2 . 1.413(8) ?
N2 C8 . 1.282(9) ?
N3 C19 . 1.296(10) ?
N3 C15 . 1.313(9) ?
O1 C1 . 1.292(7) ?
O2 C3 . 1.351(9) ?
O2 H2 . 0.8200 ?
O3 C10 . 1.293(8) ?
C1 C2 . 1.478(8) ?
C2 C7 . 1.386(10) ?
C2 C3 . 1.405(10) ?
C3 C4 . 1.393(10) ?
C4 C5 . 1.362(11) ?
C4 H4 . 0.9300 ?
C5 C6 . 1.370(10) ?
C5 H5 . 0.9300 ?
C6 C7 . 1.385(9) ?
C7 H7 . 0.9300 ?
C8 C9 . 1.419(9) ?
C8 H8 . 0.9300 ?
C9 C14 . 1.401(10) ?
C9 C10 . 1.416(9) ?
C10 C11 . 1.426(10) ?
C11 C12 . 1.364(10) ?
C11 H11 . 0.9300 ?
C12 C13 . 1.393(10) ?
C12 H12 . 0.9300 ?
C13 C14 . 1.359(9) ?
C13 H13 . 0.9300 ?
C14 H14 . 0.9300 ?
C15 C16 . 1.380(11) ?
C15 H15 . 0.9300 ?
C16 C17 . 1.370(10) ?
C16 H16 . 0.9300 ?
C17 C18 . 1.349(11) ?
C17 H17 . 0.9300 ?
C18 C19 . 1.396(12) ?
C18 H18 . 0.9300 ?
C19 H19 . 0.9300 ?

loop_
_geom_hbond_atom_site_label_D
_geom_hbond_atom_site_label_H
_geom_hbond_atom_site_label_A
_geom_hbond_site_symmetry_A
_geom_hbond_distance_DH
_geom_hbond_distance_HA
_geom_hbond_distance_DA
_geom_hbond_angle_DHA
O2 H2 N1 . 0.82 1.85 2.575(9) 147
C16 H16 Cg1 2_564 0.93 2.81 3.48(3) 130

loop_
_geom_torsion_atom_site_label_1
_geom_torsion_atom_site_label_2
_geom_torsion_atom_site_label_3
_geom_torsion_atom_site_label_4
_geom_torsion_site_symmetry_1
_geom_torsion_site_symmetry_2
_geom_torsion_site_symmetry_3
_geom_torsion_site_symmetry_4
_geom_torsion
_geom_torsion_publ_flag
C1 N1 N2 C8 . . . . -179.6(6) ?
C1 N1 N2 Cu1 . . . . 1.2(6) ?
O3 Cu1 N2 C8 . . . . 4.3(6) ?
O1 Cu1 N2 C8 . . . . 179.6(6) ?
N3 Cu1 N2 C8 . . . . -143(2) ?
O3 Cu1 N2 N1 . . . . -176.6(4) ?
O1 Cu1 N2 N1 . . . . -1.2(4) ?
N3 Cu1 N2 N1 . . . . 36(3) ?
O3 Cu1 N3 C19 . . . . -9.1(7) ?
O1 Cu1 N3 C19 . . . . 175.1(7) ?
N2 Cu1 N3 C19 . . . . 139(2) ?
O3 Cu1 N3 C15 . . . . 173.4(6) ?
O1 Cu1 N3 C15 . . . . -2.5(6) ?
N2 Cu1 N3 C15 . . . . -39(3) ?
O3 Cu1 O1 C1 . . . . 34.5(18) ?
N2 Cu1 O1 C1 . . . . 1.0(4) ?
N3 Cu1 O1 C1 . . . . -175.1(4) ?
O1 Cu1 O3 C10 . . . . -37.5(19) ?
N2 Cu1 O3 C10 . . . . -4.5(5) ?
N3 Cu1 O3 C10 . . . . 172.0(5) ?
Cu1 O1 C1 N1 . . . . -0.6(7) ?
Cu1 O1 C1 C2 . . . . 178.7(4) ?
N2 N1 C1 O1 . . . . -0.4(8) ?
N2 N1 C1 C2 . . . . -179.7(5) ?
O1 C1 C2 C7 . . . . 1.4(8) ?
N1 C1 C2 C7 . . . . -179.2(6) ?
O1 C1 C2 C3 . . . . -178.1(6) ?
N1 C1 C2 C3 . . . . 1.3(9) ?
C7 C2 C3 O2 . . . . 179.9(6) ?
C7 C2 C3 C4 . . . . -0.1(9) ?
C1 C2 C3 C4 . . . . 179.5(6) ?
O2 C3 C4 C5 . . . . -179.4(7) ?
C4 C5 C6 Cl1 . . . . 179.1(6) ?
C5 C6 C7 C2 . . . . 0.4(9) ?
Cl1 C6 C7 C2 . . . . -178.7(5) ?
C3 C2 C7 C6 . . . . -0.4(9) ?
C1 C2 C7 C6 . . . . -180.0(5) ?
N1 N2 C8 C9 . . . . 179.5(5) ?
N2 C8 C9 C14 . . . . 178.1(6) ?
Cu1 O3 C10 C9 . . . . 1.9(9) ?
Cu1 O3 C10 C11 . . . . -177.8(4) ?
C14 C9 C10 O3 . . . . -178.4(6) ?
C8 C9 C10 O3 . . . . 2.9(9) ?
C14 C9 C10 C11 . . . . 1.3(8) ?
C8 C9 C10 C11 . . . . -177.4(6) ?
O3 C10 C11 C12 . . . . 178.6(6) ?
C9 C10 C11 C12 . . . . -1.0(9) ?
C8 C9 C14 C13 . . . . 178.5(6) ?
Cu1 N3 C15 C16 . . . . 177.2(7) ?
N3 C15 C16 C17 . . . . 1.7(14) ?
Cu1 N3 C19 C18 . . . . -178.7(7) ?
